data_4316858
loop_
_publ_author_name
'S. M. Ibrahim Al-Rafia'
'Paul A. Lummis'
'Michael J. Ferguson'
'Robert McDonald'
'Eric Rivard'

_publ_contact_author_address
;
Department of Chemistry
University of Alberta
Edmonton
AB T6G 2G2
CANADA
;
_publ_contact_author_email ERIVARD@UALBERTA.CA
_publ_contact_author_name 'E. Rivard'
_publ_section_title
;
 Low-Coordinate Germylene and Stannylene Heterocycles featuring Sterically
 Tunable Bis(amido)silyl Ligands
;
_journal_name_full 'Inorganic Chemistry'
_journal_page_first 9709
_journal_page_last 9717
_journal_paper_doi 10.1021/ic101485a
_journal_volume 49
_journal_year 2010
_chemical_formula_moiety 'C60 H96 Ge2 N4 S2 Si2, C4 H10 O'
_chemical_formula_sum 'C64 H106 Ge2 N4 O S2 Si2'
_chemical_formula_weight 1213.01
_chemical_name_common 'Compound 8'
_chemical_name_systematic
; 
 ? 
;
_space_group_IT_number 14
_symmetry_cell_setting monoclinic
_symmetry_space_group_name_Hall '-P 2yn'
_symmetry_space_group_name_H-M 'P 1 21/n 1'
_atom_sites_solution_hydrogens geom
_atom_sites_solution_primary direct
_atom_sites_solution_secondary difmap
_audit_creation_method SHELXL-97
_cell_angle_alpha 90.00
_cell_angle_beta 105.8690(10)
_cell_angle_gamma 90.00
_cell_formula_units_Z 2
_cell_length_a 14.0842(6)
_cell_length_b 14.8807(7)
_cell_length_c 16.6170(8)
_cell_measurement_reflns_used 9924
_cell_measurement_temperature 173(2)
_cell_measurement_theta_max 27.55
_cell_measurement_theta_min 2.17
_cell_volume 3349.9(3)
_computing_cell_refinement 'Bruker SAINT'
_computing_data_collection 'Bruker APEX2'
_computing_data_reduction 'Bruker SAINT'
_computing_molecular_graphics 'Bruker SHELXTL'
_computing_publication_material 'Bruker SHELXTL'
_computing_structure_refinement 'SHELXL-97 (Sheldrick, 2008)'
_computing_structure_solution 'SIR-97 (Altomare et al, 1999)'
_diffrn_ambient_temperature 173(2)
_diffrn_measured_fraction_theta_full 0.995
_diffrn_measured_fraction_theta_max 0.995
_diffrn_measurement_device_type 'Bruker APEX-II CCD'
_diffrn_measurement_method '\w scans'
_diffrn_radiation_monochromator graphite
_diffrn_radiation_source 'fine-focus sealed tube'
_diffrn_radiation_type MoK\a
_diffrn_radiation_wavelength 0.71073
_diffrn_reflns_av_R_equivalents 0.0156
_diffrn_reflns_av_sigmaI/netI 0.0130
_diffrn_reflns_limit_h_max 18
_diffrn_reflns_limit_h_min -18
_diffrn_reflns_limit_k_max 19
_diffrn_reflns_limit_k_min -19
_diffrn_reflns_limit_l_max 21
_diffrn_reflns_limit_l_min -21
_diffrn_reflns_number 29458
_diffrn_reflns_theta_full 27.55
_diffrn_reflns_theta_max 27.55
_diffrn_reflns_theta_min 1.68
_exptl_absorpt_coefficient_mu 1.036
_exptl_absorpt_correction_T_max 0.8805
_exptl_absorpt_correction_T_min 0.5995
_exptl_absorpt_correction_type numerical
_exptl_absorpt_process_details 'SADABS (Sheldrick, 2008)'
_exptl_crystal_colour colourless
_exptl_crystal_density_diffrn 1.203
_exptl_crystal_density_method 'not measured'
_exptl_crystal_description fragment
_exptl_crystal_F_000 1300
_exptl_crystal_size_max 0.55
_exptl_crystal_size_mid 0.20
_exptl_crystal_size_min 0.13
_refine_diff_density_max 0.444
_refine_diff_density_min -0.197
_refine_diff_density_rms 0.041
_refine_ls_extinction_method none
_refine_ls_goodness_of_fit_ref 1.053
_refine_ls_hydrogen_treatment constr
_refine_ls_matrix_type full
_refine_ls_number_parameters 375
_refine_ls_number_reflns 7700
_refine_ls_number_restraints 0
_refine_ls_restrained_S_all 1.053
_refine_ls_R_factor_all 0.0242
_refine_ls_R_factor_gt 0.0211
_refine_ls_shift/su_max 0.002
_refine_ls_shift/su_mean 0.000
_refine_ls_structure_factor_coef Fsqd
_refine_ls_weighting_details 'calc w=1/[\s^2^(Fo^2^)+(0.0315P)^2^+0.8441P] where P=(Fo^2^+2Fc^2^)/3'
_refine_ls_weighting_scheme calc
_refine_ls_wR_factor_gt 0.0566
_refine_ls_wR_factor_ref 0.0582
_reflns_number_gt 7028
_reflns_number_total 7700
_reflns_threshold_expression I>2\s(I)
_cod_data_source_file ic101485a_si_001_09.cif
_cod_data_source_block 8
_cod_depositor_comments
;
The following automatic conversions were performed:

'_symmetry_cell_setting' value 'Monoclinic' changed to 'monoclinic'
according to the built-in table from CIF Core dictionary named
'cif_core.dic' version 2.4.1 from 2010-06-29.

Automatic conversion script
Id: cif_fix_values 1646 2011-03-28 12:23:43Z adriana 
;
_cod_original_sg_symbol_H-M 'P 21/n'
_cod_database_code 4316858

loop_
_symmetry_equiv_pos_as_xyz
'x, y, z'
'-x+1/2, y+1/2, -z+1/2'
'-x, -y, -z'
'x-1/2, -y-1/2, z-1/2'

loop_
_atom_site_label
_atom_site_type_symbol
_atom_site_fract_x
_atom_site_fract_y
_atom_site_fract_z
_atom_site_U_iso_or_equiv
_atom_site_adp_type
_atom_site_occupancy
_atom_site_symmetry_multiplicity
_atom_site_calc_flag
_atom_site_refinement_flags
_atom_site_disorder_assembly
_atom_site_disorder_group
Ge Ge 0.411226(8) 0.440882(7) 0.474962(7) 0.01758(4) Uani 1 1 d . . .
S S 0.54915(2) 0.427785(18) 0.575725(18) 0.02343(6) Uani 1 1 d . . .
Si Si 0.24439(2) 0.36260(2) 0.399245(19) 0.02101(7) Uani 1 1 d . . .
N1 N 0.36827(7) 0.35153(6) 0.39749(6) 0.02029(18) Uani 1 1 d . . .
N2 N 0.28561(7) 0.43199(6) 0.48832(6) 0.02001(18) Uani 1 1 d . . .
C1 C 0.16943(9) 0.42095(9) 0.30122(8) 0.0293(3) Uani 1 1 d . . .
H1 H 0.1759 0.3823 0.2538 0.035 Uiso 1 1 calc R . .
C2 C 0.20706(10) 0.51409(9) 0.28425(8) 0.0353(3) Uani 1 1 d . . .
H2A H 0.1770 0.5308 0.2258 0.042 Uiso 1 1 calc R . .
H2B H 0.2790 0.5123 0.2951 0.042 Uiso 1 1 calc R . .
H2C H 0.1892 0.5585 0.3211 0.042 Uiso 1 1 calc R . .
C3 C 0.05831(10) 0.42772(10) 0.29142(11) 0.0429(3) Uani 1 1 d . . .
H3A H 0.0267 0.4606 0.2400 0.052 Uiso 1 1 calc R . .
H3B H 0.0471 0.4596 0.3396 0.052 Uiso 1 1 calc R . .
H3C H 0.0301 0.3672 0.2884 0.052 Uiso 1 1 calc R . .
C4 C 0.18315(9) 0.25384(9) 0.41260(8) 0.0318(3) Uani 1 1 d . . .
H4 H 0.2306 0.2204 0.4586 0.038 Uiso 1 1 calc R . .
C5 C 0.16703(12) 0.19591(10) 0.33330(10) 0.0465(4) Uani 1 1 d . . .
H5A H 0.1416 0.1369 0.3432 0.056 Uiso 1 1 calc R . .
H5B H 0.2299 0.1884 0.3195 0.056 Uiso 1 1 calc R . .
H5C H 0.1194 0.2255 0.2867 0.056 Uiso 1 1 calc R . .
C6 C 0.08731(11) 0.26439(12) 0.43918(11) 0.0503(4) Uani 1 1 d . . .
H6A H 0.0689 0.2063 0.4582 0.060 Uiso 1 1 calc R . .
H6B H 0.0343 0.2854 0.3914 0.060 Uiso 1 1 calc R . .
H6C H 0.0977 0.3082 0.4848 0.060 Uiso 1 1 calc R . .
C11 C 0.42633(8) 0.29027(7) 0.36426(7) 0.0223(2) Uani 1 1 d . . .
C12 C 0.45313(9) 0.31219(8) 0.29061(7) 0.0269(2) Uani 1 1 d . . .
C13 C 0.50732(10) 0.25018(9) 0.25842(8) 0.0351(3) Uani 1 1 d . . .
H13 H 0.5251 0.2645 0.2088 0.042 Uiso 1 1 calc R . .
C14 C 0.53572(10) 0.16862(10) 0.29687(10) 0.0396(3) Uani 1 1 d . . .
H14 H 0.5708 0.1265 0.2729 0.048 Uiso 1 1 calc R . .
C15 C 0.51270(10) 0.14886(9) 0.37048(9) 0.0359(3) Uani 1 1 d . . .
H15 H 0.5338 0.0933 0.3976 0.043 Uiso 1 1 calc R . .
C16 C 0.45922(9) 0.20854(8) 0.40596(8) 0.0275(2) Uani 1 1 d . . .
C17 C 0.42537(10) 0.40087(9) 0.24565(8) 0.0329(3) Uani 1 1 d . . .
H17 H 0.3959 0.4397 0.2817 0.039 Uiso 1 1 calc R . .
C18 C 0.51602(14) 0.45005(11) 0.23334(12) 0.0522(4) Uani 1 1 d . . .
H18A H 0.5649 0.4576 0.2876 0.063 Uiso 1 1 calc R . .
H18B H 0.4962 0.5092 0.2084 0.063 Uiso 1 1 calc R . .
H18C H 0.5449 0.4148 0.1961 0.063 Uiso 1 1 calc R . .
C19 C 0.34739(13) 0.38802(12) 0.16256(9) 0.0493(4) Uani 1 1 d . . .
H19A H 0.2905 0.3561 0.1721 0.059 Uiso 1 1 calc R . .
H19B H 0.3753 0.3528 0.1247 0.059 Uiso 1 1 calc R . .
H19C H 0.3262 0.4468 0.1375 0.059 Uiso 1 1 calc R . .
C20 C 0.44262(10) 0.18278(8) 0.48977(9) 0.0330(3) Uani 1 1 d . . .
H20 H 0.4026 0.2314 0.5062 0.040 Uiso 1 1 calc R . .
C21 C 0.38474(12) 0.09425(10) 0.48435(11) 0.0460(4) Uani 1 1 d . . .
H21A H 0.3699 0.0831 0.5377 0.055 Uiso 1 1 calc R . .
H21B H 0.4245 0.0447 0.4722 0.055 Uiso 1 1 calc R . .
H21C H 0.3230 0.0987 0.4396 0.055 Uiso 1 1 calc R . .
C22 C 0.54054(11) 0.17569(10) 0.55820(9) 0.0417(3) Uani 1 1 d . . .
H22A H 0.5277 0.1577 0.6110 0.050 Uiso 1 1 calc R . .
H22B H 0.5739 0.2341 0.5654 0.050 Uiso 1 1 calc R . .
H22C H 0.5827 0.1307 0.5420 0.050 Uiso 1 1 calc R . .
C31 C 0.25168(8) 0.46010(8) 0.55849(7) 0.0216(2) Uani 1 1 d . . .
C32 C 0.21524(9) 0.54770(8) 0.56210(8) 0.0270(2) Uani 1 1 d . . .
C33 C 0.18346(11) 0.57304(9) 0.63159(9) 0.0362(3) Uani 1 1 d . . .
H33 H 0.1579 0.6318 0.6337 0.043 Uiso 1 1 calc R . .
C34 C 0.18841(11) 0.51485(10) 0.69692(9) 0.0389(3) Uani 1 1 d . . .
H34 H 0.1664 0.5332 0.7436 0.047 Uiso 1 1 calc R . .
C35 C 0.22552(10) 0.42974(9) 0.69405(8) 0.0345(3) Uani 1 1 d . . .
H35 H 0.2295 0.3899 0.7395 0.041 Uiso 1 1 calc R . .
C36 C 0.25739(9) 0.40043(8) 0.62604(7) 0.0263(2) Uani 1 1 d . . .
C37 C 0.21036(10) 0.61669(9) 0.49424(8) 0.0335(3) Uani 1 1 d . . .
H37 H 0.2392 0.5890 0.4514 0.040 Uiso 1 1 calc R . .
C38 C 0.27091(13) 0.70030(10) 0.52846(12) 0.0517(4) Uani 1 1 d . . .
H38A H 0.2708 0.7412 0.4822 0.062 Uiso 1 1 calc R . .
H38B H 0.3389 0.6827 0.5567 0.062 Uiso 1 1 calc R . .
H38C H 0.2419 0.7306 0.5684 0.062 Uiso 1 1 calc R . .
C39 C 0.10365(12) 0.64246(12) 0.45093(10) 0.0491(4) Uani 1 1 d . . .
H39A H 0.0644 0.5879 0.4338 0.059 Uiso 1 1 calc R . .
H39B H 0.1017 0.6791 0.4015 0.059 Uiso 1 1 calc R . .
H39C H 0.0764 0.6770 0.4897 0.059 Uiso 1 1 calc R . .
C40 C 0.30111(10) 0.30673(9) 0.63093(8) 0.0338(3) Uani 1 1 d . . .
H40 H 0.3116 0.2925 0.5752 0.041 Uiso 1 1 calc R . .
C41 C 0.23360(14) 0.23405(11) 0.65057(11) 0.0541(4) Uani 1 1 d . . .
H41A H 0.2599 0.1746 0.6433 0.065 Uiso 1 1 calc R . .
H41B H 0.1672 0.2404 0.6125 0.065 Uiso 1 1 calc R . .
H41C H 0.2305 0.2408 0.7085 0.065 Uiso 1 1 calc R . .
C42 C 0.40143(11) 0.30292(11) 0.69599(10) 0.0452(4) Uani 1 1 d . . .
H42A H 0.4453 0.3482 0.6827 0.054 Uiso 1 1 calc R . .
H42B H 0.4303 0.2431 0.6954 0.054 Uiso 1 1 calc R . .
H42C H 0.3930 0.3150 0.7516 0.054 Uiso 1 1 calc R . .
O1S O 0.0226(4) 0.0112(4) 0.5018(4) 0.069(2) Uani 0.50 1 d P A -1
C1S C -0.0773(5) -0.0126(6) 0.4783(4) 0.071(2) Uani 0.50 1 d P A -1
H1SA H -0.0986 -0.0285 0.5286 0.085 Uiso 0.50 1 calc PR A -1
H1SB H -0.0876 -0.0656 0.4409 0.085 Uiso 0.50 1 calc PR A -1
C2S C -0.1361(7) 0.0639(6) 0.4347(5) 0.097(3) Uani 0.50 1 d P A -1
H2SA H -0.2064 0.0483 0.4199 0.117 Uiso 0.50 1 calc PR A -1
H2SB H -0.1167 0.0775 0.3837 0.117 Uiso 0.50 1 calc PR A -1
H2SC H -0.1243 0.1165 0.4715 0.117 Uiso 0.50 1 calc PR A -1
C3S C 0.0841(5) -0.0598(4) 0.5420(4) 0.0623(17) Uani 0.50 1 d P A -1
H3SA H 0.0752 -0.1125 0.5043 0.075 Uiso 0.50 1 calc PR A -1
H3SB H 0.0659 -0.0777 0.5932 0.075 Uiso 0.50 1 calc PR A -1
C4S C 0.1902(4) -0.0297(4) 0.5646(3) 0.0805(17) Uani 0.50 1 d P A -1
H4SA H 0.2334 -0.0809 0.5865 0.097 Uiso 0.50 1 calc PR A -1
H4SB H 0.2005 0.0174 0.6073 0.097 Uiso 0.50 1 calc PR A -1
H4SC H 0.2059 -0.0061 0.5147 0.097 Uiso 0.50 1 calc PR A -1

loop_
_atom_site_aniso_label
_atom_site_aniso_U_11
_atom_site_aniso_U_22
_atom_site_aniso_U_33
_atom_site_aniso_U_23
_atom_site_aniso_U_13
_atom_site_aniso_U_12
Ge 0.01609(6) 0.01636(6) 0.02069(6) -0.00115(4) 0.00573(4) -0.00075(4)
S 0.02123(14) 0.02047(13) 0.02607(14) 0.00413(10) 0.00220(11) -0.00230(10)
Si 0.01648(14) 0.02145(15) 0.02440(15) -0.00226(11) 0.00439(11) -0.00120(11)
N1 0.0183(4) 0.0189(4) 0.0239(4) -0.0042(3) 0.0061(4) -0.0012(3)
N2 0.0161(4) 0.0218(4) 0.0232(5) -0.0018(3) 0.0072(4) -0.0012(3)
C1 0.0246(6) 0.0328(6) 0.0271(6) -0.0035(5) 0.0014(5) 0.0032(5)
C2 0.0316(7) 0.0389(7) 0.0319(6) 0.0083(5) 0.0028(5) 0.0039(5)
C3 0.0256(7) 0.0430(8) 0.0536(9) 0.0011(7) -0.0005(6) 0.0019(6)
C4 0.0246(6) 0.0279(6) 0.0407(7) -0.0015(5) 0.0053(5) -0.0075(5)
C5 0.0447(8) 0.0315(7) 0.0557(9) -0.0121(7) 0.0012(7) -0.0100(6)
C6 0.0288(7) 0.0626(10) 0.0613(10) 0.0069(8) 0.0152(7) -0.0129(7)
C11 0.0183(5) 0.0214(5) 0.0273(5) -0.0068(4) 0.0062(4) -0.0023(4)
C12 0.0255(6) 0.0284(6) 0.0276(6) -0.0072(5) 0.0086(5) -0.0036(5)
C13 0.0341(7) 0.0402(7) 0.0353(7) -0.0129(6) 0.0170(6) -0.0027(6)
C14 0.0348(7) 0.0360(7) 0.0530(8) -0.0168(6) 0.0204(6) 0.0027(6)
C15 0.0339(7) 0.0246(6) 0.0505(8) -0.0064(6) 0.0139(6) 0.0052(5)
C16 0.0247(6) 0.0230(6) 0.0355(6) -0.0038(5) 0.0095(5) 0.0001(4)
C17 0.0411(7) 0.0336(7) 0.0277(6) -0.0017(5) 0.0159(5) -0.0004(5)
C18 0.0615(11) 0.0430(9) 0.0608(10) 0.0032(7) 0.0312(9) -0.0096(7)
C19 0.0595(10) 0.0551(10) 0.0309(7) 0.0007(7) 0.0083(7) 0.0072(8)
C20 0.0359(7) 0.0233(6) 0.0428(7) 0.0060(5) 0.0161(6) 0.0071(5)
C21 0.0422(8) 0.0302(7) 0.0693(11) 0.0124(7) 0.0216(8) 0.0028(6)
C22 0.0480(9) 0.0325(7) 0.0433(8) 0.0065(6) 0.0106(7) 0.0074(6)
C31 0.0166(5) 0.0255(5) 0.0236(5) -0.0021(4) 0.0068(4) -0.0003(4)
C32 0.0247(6) 0.0281(6) 0.0294(6) -0.0011(5) 0.0094(5) 0.0034(5)
C33 0.0380(7) 0.0365(7) 0.0379(7) -0.0048(5) 0.0168(6) 0.0100(6)
C34 0.0398(7) 0.0505(8) 0.0326(7) -0.0044(6) 0.0203(6) 0.0054(6)
C35 0.0348(7) 0.0433(7) 0.0294(6) 0.0044(5) 0.0154(5) 0.0005(6)
C36 0.0233(6) 0.0288(6) 0.0279(6) 0.0017(5) 0.0089(5) -0.0003(4)
C37 0.0400(7) 0.0268(6) 0.0364(7) 0.0027(5) 0.0149(6) 0.0108(5)
C38 0.0562(10) 0.0348(8) 0.0675(11) 0.0052(7) 0.0228(8) -0.0016(7)
C39 0.0485(9) 0.0497(9) 0.0459(8) 0.0069(7) 0.0073(7) 0.0170(7)
C40 0.0438(8) 0.0284(6) 0.0318(6) 0.0070(5) 0.0147(6) 0.0049(5)
C41 0.0668(11) 0.0362(8) 0.0573(10) 0.0104(7) 0.0138(9) -0.0097(7)
C42 0.0420(8) 0.0453(8) 0.0493(9) 0.0166(7) 0.0142(7) 0.0129(7)
O1S 0.114(7) 0.046(3) 0.0503(19) -0.002(2) 0.028(4) -0.031(3)
C1S 0.114(6) 0.058(3) 0.051(3) -0.012(2) 0.042(4) -0.012(4)
C2S 0.144(10) 0.096(5) 0.054(4) 0.002(4) 0.029(5) 0.014(6)
C3S 0.099(5) 0.050(3) 0.051(3) -0.015(2) 0.043(3) -0.029(3)
C4S 0.097(4) 0.089(4) 0.053(3) -0.013(2) 0.016(3) -0.042(3)

loop_
_atom_type_symbol
_atom_type_description
_atom_type_scat_dispersion_real
_atom_type_scat_dispersion_imag
_atom_type_scat_source
C C 0.0033 0.0016 'International Tables Vol C Tables 4.2.6.8 and 6.1.1.4'
H H 0.0000 0.0000 'International Tables Vol C Tables 4.2.6.8 and 6.1.1.4'
N N 0.0061 0.0033 'International Tables Vol C Tables 4.2.6.8 and 6.1.1.4'
O O 0.0106 0.0060 'International Tables Vol C Tables 4.2.6.8 and 6.1.1.4'
Si Si 0.0817 0.0704 'International Tables Vol C Tables 4.2.6.8 and 6.1.1.4'
S S 0.1246 0.1234 'International Tables Vol C Tables 4.2.6.8 and 6.1.1.4'
Ge Ge 0.1547 1.8001 'International Tables Vol C Tables 4.2.6.8 and 6.1.1.4'

loop_
_geom_angle_atom_site_label_1
_geom_angle_atom_site_label_2
_geom_angle_atom_site_label_3
_geom_angle
_geom_angle_site_symmetry_1
_geom_angle_site_symmetry_3
_geom_angle_publ_flag
N1 Ge N2 83.65(4) . . ?
N1 Ge S 121.55(3) . . ?
N2 Ge S 125.30(3) . . ?
N1 Ge S 115.68(3) . 3_666 ?
N2 Ge S 116.71(3) . 3_666 ?
S Ge S 95.956(10) . 3_666 ?
Ge S Ge 84.043(10) . 3_666 ?
N1 Si N2 88.19(4) . . ?
N1 Si C4 114.28(5) . . ?
N2 Si C4 117.48(5) . . ?
N1 Si C1 110.54(5) . . ?
N2 Si C1 115.52(5) . . ?
C4 Si C1 109.35(6) . . ?
C11 N1 Si 137.62(7) . . ?
C11 N1 Ge 128.19(7) . . ?
Si N1 Ge 93.37(4) . . ?
C31 N2 Si 138.00(8) . . ?
C31 N2 Ge 128.18(7) . . ?
Si N2 Ge 92.71(4) . . ?
C3 C1 C2 108.35(11) . . ?
C3 C1 Si 115.79(10) . . ?
C2 C1 Si 115.62(9) . . ?
C5 C4 C6 111.55(12) . . ?
C5 C4 Si 110.31(10) . . ?
C6 C4 Si 114.44(10) . . ?
C16 C11 C12 119.58(10) . . ?
C16 C11 N1 120.24(10) . . ?
C12 C11 N1 120.16(10) . . ?
C13 C12 C11 118.89(12) . . ?
C13 C12 C17 118.82(11) . . ?
C11 C12 C17 122.29(10) . . ?
C14 C13 C12 121.64(12) . . ?
C13 C14 C15 119.31(12) . . ?
C14 C15 C16 121.59(13) . . ?
C15 C16 C11 118.87(12) . . ?
C15 C16 C20 117.51(11) . . ?
C11 C16 C20 123.59(10) . . ?
C12 C17 C19 111.27(12) . . ?
C12 C17 C18 111.71(12) . . ?
C19 C17 C18 111.06(12) . . ?
C16 C20 C22 111.33(11) . . ?
C16 C20 C21 111.92(12) . . ?
C22 C20 C21 109.84(11) . . ?
C32 C31 C36 119.28(10) . . ?
C32 C31 N2 120.64(10) . . ?
C36 C31 N2 120.06(10) . . ?
C33 C32 C31 119.14(11) . . ?
C33 C32 C37 118.21(11) . . ?
C31 C32 C37 122.64(11) . . ?
C34 C33 C32 121.53(12) . . ?
C33 C34 C35 119.34(12) . . ?
C34 C35 C36 121.68(12) . . ?
C35 C36 C31 119.01(11) . . ?
C35 C36 C40 117.36(11) . . ?
C31 C36 C40 123.56(10) . . ?
C32 C37 C39 111.10(12) . . ?
C32 C37 C38 111.62(12) . . ?
C39 C37 C38 110.37(12) . . ?
C36 C40 C42 110.82(12) . . ?
C36 C40 C41 113.17(12) . . ?
C42 C40 C41 109.31(12) . . ?
C1S O1S C3S 112.5(4) . . ?
O1S C1S C2S 109.1(6) . . ?
O1S C3S C4S 109.5(4) . . ?

loop_
_geom_bond_atom_site_label_1
_geom_bond_atom_site_label_2
_geom_bond_distance
_geom_bond_site_symmetry_2
_geom_bond_publ_flag
Ge N1 1.8344(9) . ?
Ge N2 1.8471(9) . ?
Ge S 2.1992(3) . ?
Ge S 2.2577(3) 3_666 ?
S Ge 2.2577(3) 3_666 ?
Si N1 1.7606(9) . ?
Si N2 1.7675(10) . ?
Si C4 1.8755(13) . ?
Si C1 1.8925(13) . ?
N1 C11 1.4325(13) . ?
N2 C31 1.4380(14) . ?
C1 C3 1.5317(18) . ?
C1 C2 1.5372(19) . ?
C4 C5 1.5385(19) . ?
C4 C6 1.5388(19) . ?
C11 C16 1.4136(16) . ?
C11 C12 1.4138(16) . ?
C12 C13 1.3940(17) . ?
C12 C17 1.5142(18) . ?
C13 C14 1.379(2) . ?
C14 C15 1.380(2) . ?
C15 C16 1.3951(17) . ?
C16 C20 1.5229(18) . ?
C17 C19 1.523(2) . ?
C17 C18 1.533(2) . ?
C20 C22 1.533(2) . ?
C20 C21 1.5388(19) . ?
C31 C32 1.4082(16) . ?
C31 C36 1.4162(16) . ?
C32 C33 1.3995(17) . ?
C32 C37 1.5124(17) . ?
C33 C34 1.375(2) . ?
C34 C35 1.376(2) . ?
C35 C36 1.3950(17) . ?
C36 C40 1.5174(17) . ?
C37 C39 1.527(2) . ?
C37 C38 1.528(2) . ?
C40 C42 1.527(2) . ?
C40 C41 1.533(2) . ?
O1S C1S 1.399(10) . ?
O1S C3S 1.413(11) . ?
C1S C2S 1.476(12) . ?
C3S C4S 1.507(8) . ?

loop_
_geom_torsion_atom_site_label_1
_geom_torsion_atom_site_label_2
_geom_torsion_atom_site_label_3
_geom_torsion_atom_site_label_4
_geom_torsion
_geom_torsion_site_symmetry_1
_geom_torsion_site_symmetry_2
_geom_torsion_site_symmetry_3
_geom_torsion_site_symmetry_4
_geom_torsion_publ_flag
N1 Ge S Ge 125.12(3) . . . 3_666 ?
N2 Ge S Ge -128.87(3) . . . 3_666 ?
S Ge S Ge 0.0 3_666 . . 3_666 ?
N2 Si N1 C11 158.44(12) . . . . ?
C4 Si N1 C11 38.95(13) . . . . ?
C1 Si N1 C11 -84.91(12) . . . . ?
N2 Si N1 Ge -11.13(4) . . . . ?
C4 Si N1 Ge -130.62(5) . . . . ?
C1 Si N1 Ge 105.52(5) . . . . ?
N2 Ge N1 C11 -160.36(10) . . . . ?
S Ge N1 C11 -32.48(10) . . . . ?
S Ge N1 C11 83.01(9) 3_666 . . . ?
N2 Ge N1 Si 10.71(4) . . . . ?
S Ge N1 Si 138.58(3) . . . . ?
S Ge N1 Si -105.93(3) 3_666 . . . ?
N1 Si N2 C31 -156.78(12) . . . . ?
C4 Si N2 C31 -40.21(13) . . . . ?
C1 Si N2 C31 91.26(12) . . . . ?
N1 Si N2 Ge 11.05(4) . . . . ?
C4 Si N2 Ge 127.61(5) . . . . ?
C1 Si N2 Ge -100.91(6) . . . . ?
N1 Ge N2 C31 159.00(10) . . . . ?
S Ge N2 C31 34.51(10) . . . . ?
S Ge N2 C31 -85.40(9) 3_666 . . . ?
N1 Ge N2 Si -10.66(4) . . . . ?
S Ge N2 Si -135.15(3) . . . . ?
S Ge N2 Si 104.94(3) 3_666 . . . ?
N1 Si C1 C3 175.01(9) . . . . ?
N2 Si C1 C3 -86.85(11) . . . . ?
C4 Si C1 C3 48.36(11) . . . . ?
N1 Si C1 C2 -56.72(10) . . . . ?
N2 Si C1 C2 41.43(11) . . . . ?
C4 Si C1 C2 176.63(9) . . . . ?
N1 Si C4 C5 -69.86(11) . . . . ?
N2 Si C4 C5 -171.14(9) . . . . ?
C1 Si C4 C5 54.64(11) . . . . ?
N1 Si C4 C6 163.38(10) . . . . ?
N2 Si C4 C6 62.10(12) . . . . ?
C1 Si C4 C6 -72.12(12) . . . . ?
Si N1 C11 C16 -79.48(15) . . . . ?
Ge N1 C11 C16 87.23(12) . . . . ?
Si N1 C11 C12 102.06(13) . . . . ?
Ge N1 C11 C12 -91.23(12) . . . . ?
C16 C11 C12 C13 3.30(17) . . . . ?
N1 C11 C12 C13 -178.23(11) . . . . ?
C16 C11 C12 C17 -176.44(11) . . . . ?
N1 C11 C12 C17 2.03(17) . . . . ?
C11 C12 C13 C14 -0.39(19) . . . . ?
C17 C12 C13 C14 179.36(12) . . . . ?
C12 C13 C14 C15 -2.1(2) . . . . ?
C13 C14 C15 C16 1.6(2) . . . . ?
C14 C15 C16 C11 1.3(2) . . . . ?
C14 C15 C16 C20 -176.64(13) . . . . ?
C12 C11 C16 C15 -3.75(17) . . . . ?
N1 C11 C16 C15 177.78(11) . . . . ?
C12 C11 C16 C20 174.07(11) . . . . ?
N1 C11 C16 C20 -4.40(17) . . . . ?
C13 C12 C17 C19 70.61(16) . . . . ?
C11 C12 C17 C19 -109.65(13) . . . . ?
C13 C12 C17 C18 -54.14(16) . . . . ?
C11 C12 C17 C18 125.60(13) . . . . ?
C15 C16 C20 C22 62.72(15) . . . . ?
C11 C16 C20 C22 -115.13(13) . . . . ?
C15 C16 C20 C21 -60.63(16) . . . . ?
C11 C16 C20 C21 121.52(13) . . . . ?
Si N2 C31 C32 -105.89(13) . . . . ?
Ge N2 C31 C32 89.66(12) . . . . ?
Si N2 C31 C36 75.98(15) . . . . ?
Ge N2 C31 C36 -88.47(12) . . . . ?
C36 C31 C32 C33 -1.42(18) . . . . ?
N2 C31 C32 C33 -179.56(11) . . . . ?
C36 C31 C32 C37 177.60(11) . . . . ?
N2 C31 C32 C37 -0.54(18) . . . . ?
C31 C32 C33 C34 1.0(2) . . . . ?
C37 C32 C33 C34 -178.05(13) . . . . ?
C32 C33 C34 C35 0.0(2) . . . . ?
C33 C34 C35 C36 -0.7(2) . . . . ?
C34 C35 C36 C31 0.3(2) . . . . ?
C34 C35 C36 C40 177.43(13) . . . . ?
C32 C31 C36 C35 0.80(17) . . . . ?
N2 C31 C36 C35 178.95(11) . . . . ?
C32 C31 C36 C40 -176.18(11) . . . . ?
N2 C31 C36 C40 1.98(17) . . . . ?
C33 C32 C37 C39 -65.22(16) . . . . ?
C31 C32 C37 C39 115.76(14) . . . . ?
C33 C32 C37 C38 58.45(17) . . . . ?
C31 C32 C37 C38 -120.58(13) . . . . ?
C35 C36 C40 C42 -69.93(15) . . . . ?
C31 C36 C40 C42 107.09(14) . . . . ?
C35 C36 C40 C41 53.26(17) . . . . ?
C31 C36 C40 C41 -129.72(13) . . . . ?
C3S O1S C1S C2S -178.3(7) . . . . ?
C1S O1S C3S C4S 179.5(5) . . . . ?
